data_4002474
loop_
_publ_author_name
'Cascales, C.'
'Monge, M.A.'
'Fernandez-Diaz, M.T.'
'Bucio, L.'

_publ_section_title
;
 Crystal structure and low-temperature magnetic ordering in rare earth
 iron germanates R Fe Ge2 O7, R = Y, Pr, Dy, Tm and Yb
;
_journal_name_full 'Chemistry of Materials (1,1989-)'
_journal_page_first 1995
_journal_page_last 2003
_journal_volume 14
_journal_year 2002
_chemical_formula_sum 'Dy Fe Ge2 O7'
_chemical_name_systematic 'Dy Fe (Ge2 O7)'
_space_group_IT_number 11
_symmetry_space_group_name_Hall '-P 2yb'
_symmetry_space_group_name_H-M 'P 1 21/m 1'
_cell_angle_alpha 90
_cell_angle_beta 100.515
_cell_angle_gamma 90
_cell_formula_units_Z 4
_cell_length_a 9.64
_cell_length_b 8.4753
_cell_length_c 6.7122
_cell_volume 539.190
_citation_journal_id_ASTM CMATEX
_cod_data_source_file Cascales_CMATEX_2002_1119.cif
_cod_data_source_block Dy1Fe1Ge2O7
_cod_original_cell_volume 539.1903
_cod_original_formula_sum 'Dy1 Fe1 Ge2 O7'
_cod_database_code 4002474

loop_
_symmetry_equiv_pos_as_xyz
x,y,z
-x,y+1/2,-z
-x,-y,-z
x,-y-1/2,z

loop_
_atom_site_label
_atom_site_type_symbol
_atom_site_fract_x
_atom_site_fract_y
_atom_site_fract_z
_atom_site_occupancy
_atom_site_U_iso_or_equiv
O4 O-2 0.56 0.25 0.734 1 0.0
O8 O-2 0.387 0.25 0.35 1 0.0
O2 O-2 0.879 0.25 0.358 1 0.0
Fe1 Fe+3 0.75 0.4465 0.253 1 0.0
O9 O-2 0.621 0.25 0.149 1 0.0
O1 O-2 0.633 0.433 0.457 1 0.0
Ge2 Ge+4 0.549 0.25 0.463 1 0.0
Ge4 Ge+4 0.029 0.25 0.553 1 0.0
O3 O-2 0.933 0.25 0.736 1 0.0
O7 O-2 0.146 0.092 0.544 1 0.0
Ge3 Ge+4 0.948 0.25 -0.001 1 0.0
O10 O-2 0.629 0.582 0.045 1 0.0
O5 O-2 0.861 0.082 0.025 1 0.0
O6 O-2 0.125 0.25 0.141 1 0.0
Ge1 Ge+4 0.526 0.75 0.043 1 0.0
Dy1 Dy+3 0.743 0.5382 0.749 1 0.0
